data_7021312
loop_
_publ_author_name
'Thibon, Aurore'
'Karmazin-Brelot, Lydia'
'Mandon, Dominique'

_publ_section_title
;
 Facile synthesis of the new tripodal tetraamine ligand
 tris(thiazolylmethyl) amine, and full characterization of two ferrous
 complexes.
;
_journal_issue 19
_journal_name_full 'Dalton transactions (Cambridge, England : 2003)'
_journal_page_first 6705
_journal_page_last 6707
_journal_paper_doi 10.1039/c3dt50484k
_journal_volume 42
_journal_year 2013
_chemical_formula_moiety 'C12 H12 Cl2 Fe N4 S3'
_chemical_formula_sum 'C12 H12 Cl2 Fe N4 S3'
_chemical_formula_weight 435.19
_chemical_name_systematic
;
?
;
_space_group_IT_number 14
_symmetry_cell_setting monoclinic
_symmetry_space_group_name_Hall '-P 2ybc'
_symmetry_space_group_name_H-M 'P 1 21/c 1'
_atom_sites_solution_hydrogens geom
_atom_sites_solution_primary direct
_atom_sites_solution_secondary difmap
_audit_creation_method SHELXL-97
_cell_angle_alpha 90.00
_cell_angle_beta 122.684(2)
_cell_angle_gamma 90.00
_cell_formula_units_Z 4
_cell_length_a 8.3621(3)
_cell_length_b 16.1372(7)
_cell_length_c 15.1144(5)
_cell_measurement_reflns_used 9956
_cell_measurement_temperature 173(2)
_cell_measurement_theta_max 32.03
_cell_measurement_theta_min 2.52
_cell_volume 1716.61(12)
_computing_cell_refinement 'Bruker SAINT'
_computing_data_collection 'Bruker APEX2'
_computing_data_reduction 'Bruker SAINT'
_computing_molecular_graphics 'Bruker SHELXTL'
_computing_publication_material 'Bruker SHELXTL'
_computing_structure_refinement 'SHELXL-97 (Sheldrick, 2008)'
_computing_structure_solution 'SHELXS-97 (Sheldrick, 2008)'
_diffrn_ambient_temperature 173(2)
_diffrn_measured_fraction_theta_full 0.994
_diffrn_measured_fraction_theta_max 0.994
_diffrn_measurement_device_type 'Bruker APEX-II CCD'
_diffrn_measurement_method '\f and \w scans'
_diffrn_radiation_monochromator graphite
_diffrn_radiation_source 'fine-focus sealed tube'
_diffrn_radiation_type MoK\a
_diffrn_radiation_wavelength 0.71073
_diffrn_reflns_av_R_equivalents 0.0144
_diffrn_reflns_av_sigmaI/netI 0.0134
_diffrn_reflns_limit_h_max 5
_diffrn_reflns_limit_h_min -12
_diffrn_reflns_limit_k_max 22
_diffrn_reflns_limit_k_min -24
_diffrn_reflns_limit_l_max 22
_diffrn_reflns_limit_l_min -16
_diffrn_reflns_number 22626
_diffrn_reflns_theta_full 32.06
_diffrn_reflns_theta_max 32.06
_diffrn_reflns_theta_min 2.04
_exptl_absorpt_coefficient_mu 1.553
_exptl_absorpt_correction_T_max 0.6974
_exptl_absorpt_correction_T_min 0.5106
_exptl_absorpt_correction_type multi-scan
_exptl_absorpt_process_details sadabs
_exptl_crystal_colour green
_exptl_crystal_density_diffrn 1.684
_exptl_crystal_density_method 'not measured'
_exptl_crystal_description prism
_exptl_crystal_F_000 880
_exptl_crystal_size_max 0.50
_exptl_crystal_size_mid 0.35
_exptl_crystal_size_min 0.25
_refine_diff_density_max 0.538
_refine_diff_density_min -0.432
_refine_diff_density_rms 0.072
_refine_ls_extinction_method none
_refine_ls_goodness_of_fit_ref 1.167
_refine_ls_hydrogen_treatment constr
_refine_ls_matrix_type full
_refine_ls_number_parameters 199
_refine_ls_number_reflns 5953
_refine_ls_number_restraints 0
_refine_ls_restrained_S_all 1.167
_refine_ls_R_factor_all 0.0347
_refine_ls_R_factor_gt 0.0274
_refine_ls_shift/su_max 0.001
_refine_ls_shift/su_mean 0.000
_refine_ls_structure_factor_coef Fsqd
_refine_ls_weighting_details 'calc w=1/[\s^2^(Fo^2^)+(0.0170P)^2^+1.4305P] where P=(Fo^2^+2Fc^2^)/3'
_refine_ls_weighting_scheme calc
_refine_ls_wR_factor_gt 0.0586
_refine_ls_wR_factor_ref 0.0640
_reflns_number_gt 5287
_reflns_number_total 5953
_reflns_threshold_expression I>2\s(I)
_cod_data_source_file c3dt50484k.txt
_cod_data_source_block dmat121023
_cod_depositor_comments
;
The following automatic conversions were performed:

'_symmetry_cell_setting' value 'Monoclinic' changed to 'monoclinic'
according to /home/saulius/struct/CIF-dictionaries/cif_core.dic
dictionary named 'cif_core.dic' version 2.4.2 from 2011-04-26.

Automatic conversion script
Id: cif_fix_values 1891 2012-01-12 08:04:46Z andrius 
;
_cod_original_cell_volume 1716.61(11)
_cod_original_sg_symbol_H-M 'P 21/c'
_cod_database_code 7021312

loop_
_symmetry_equiv_pos_as_xyz
'x, y, z'
'-x, y+1/2, -z+1/2'
'-x, -y, -z'
'x, -y-1/2, z-1/2'

loop_
_atom_site_label
_atom_site_type_symbol
_atom_site_fract_x
_atom_site_fract_y
_atom_site_fract_z
_atom_site_U_iso_or_equiv
_atom_site_adp_type
_atom_site_occupancy
_atom_site_symmetry_multiplicity
_atom_site_calc_flag
_atom_site_refinement_flags
C1 C 1.1069(2) 0.51533(9) 0.36234(11) 0.0221(3) Uani 1 1 d .
H1A H 1.2008 0.4802 0.3592 0.027 Uiso 1 1 calc R
H1B H 1.0752 0.4880 0.4096 0.027 Uiso 1 1 calc R
C2 C 1.19343(18) 0.59849(8) 0.40664(10) 0.0179(2) Uani 1 1 d .
C3 C 1.2523(2) 0.73285(9) 0.41036(12) 0.0221(3) Uani 1 1 d .
H3 H 1.2349 0.7871 0.3820 0.027 Uiso 1 1 calc R
C4 C 1.3848(2) 0.71524(10) 0.51185(12) 0.0278(3) Uani 1 1 d .
H4 H 1.4699 0.7543 0.5625 0.033 Uiso 1 1 calc R
C5 C 0.94615(19) 0.47004(8) 0.17989(11) 0.0173(2) Uani 1 1 d .
H5A H 0.8184 0.4617 0.1158 0.021 Uiso 1 1 calc R
H5B H 0.9998 0.4152 0.2112 0.021 Uiso 1 1 calc R
C6 C 1.07319(18) 0.51364(8) 0.15276(10) 0.0167(2) Uani 1 1 d .
C7 C 1.19074(19) 0.62117(9) 0.11419(11) 0.0208(2) Uani 1 1 d .
H7 H 1.2085 0.6781 0.1057 0.025 Uiso 1 1 calc R
C8 C 1.27823(19) 0.55928(10) 0.09482(11) 0.0227(3) Uani 1 1 d .
H8 H 1.3622 0.5672 0.0714 0.027 Uiso 1 1 calc R
C9 C 0.7589(2) 0.50845(9) 0.25642(11) 0.0199(2) Uani 1 1 d .
H9A H 0.7790 0.4626 0.3049 0.024 Uiso 1 1 calc R
H9B H 0.6518 0.4936 0.1851 0.024 Uiso 1 1 calc R
C10 C 0.71499(19) 0.58759(9) 0.29224(11) 0.0197(2) Uani 1 1 d .
C11 C 0.6933(2) 0.72409(10) 0.30410(12) 0.0252(3) Uani 1 1 d .
H11 H 0.7017 0.7806 0.2893 0.030 Uiso 1 1 calc R
C12 C 0.6367(3) 0.70059(12) 0.36922(13) 0.0320(3) Uani 1 1 d .
H12 H 0.6014 0.7373 0.4050 0.038 Uiso 1 1 calc R
N1 N 0.93297(15) 0.52227(7) 0.25576(9) 0.01571(19) Uani 1 1 d .
N2 N 1.14357(16) 0.66597(7) 0.35078(9) 0.0182(2) Uani 1 1 d .
N3 N 1.07415(16) 0.59482(7) 0.14708(9) 0.0172(2) Uani 1 1 d .
N4 N 0.73781(17) 0.65978(8) 0.26099(9) 0.0199(2) Uani 1 1 d .
S1 S 1.37678(6) 0.61192(3) 0.53560(3) 0.03033(9) Uani 1 1 d .
S2 S 1.21466(5) 0.46481(2) 0.11896(3) 0.02164(7) Uani 1 1 d .
S3 S 0.63838(6) 0.59464(3) 0.37693(3) 0.03098(9) Uani 1 1 d .
Cl1 Cl 0.90984(7) 0.79830(2) 0.14816(3) 0.03320(9) Uani 1 1 d .
Cl2 Cl 0.61101(4) 0.61108(2) 0.01747(2) 0.01836(6) Uani 1 1 d .
Fe1 Fe 0.89552(3) 0.660157(11) 0.184671(15) 0.01519(4) Uani 1 1 d .

loop_
_atom_site_aniso_label
_atom_site_aniso_U_11
_atom_site_aniso_U_22
_atom_site_aniso_U_33
_atom_site_aniso_U_23
_atom_site_aniso_U_13
_atom_site_aniso_U_12
C1 0.0234(6) 0.0157(6) 0.0168(6) 0.0016(5) 0.0039(5) -0.0005(5)
C2 0.0168(5) 0.0177(6) 0.0147(5) -0.0013(4) 0.0057(4) -0.0023(4)
C3 0.0228(6) 0.0174(6) 0.0233(6) -0.0030(5) 0.0106(5) -0.0048(5)
C4 0.0279(7) 0.0227(7) 0.0239(7) -0.0044(6) 0.0081(6) -0.0104(6)
C5 0.0206(5) 0.0122(5) 0.0201(6) -0.0011(4) 0.0116(5) -0.0003(4)
C6 0.0164(5) 0.0164(6) 0.0168(5) -0.0001(4) 0.0086(4) 0.0021(4)
C7 0.0196(6) 0.0236(6) 0.0205(6) -0.0010(5) 0.0117(5) -0.0037(5)
C8 0.0163(5) 0.0323(7) 0.0192(6) -0.0021(5) 0.0095(5) -0.0018(5)
C9 0.0221(6) 0.0184(6) 0.0229(6) 0.0002(5) 0.0147(5) -0.0025(5)
C10 0.0198(5) 0.0246(6) 0.0159(5) 0.0003(5) 0.0104(5) 0.0012(5)
C11 0.0281(7) 0.0246(7) 0.0218(6) -0.0030(5) 0.0127(6) 0.0064(5)
C12 0.0387(8) 0.0378(9) 0.0237(7) -0.0012(6) 0.0196(7) 0.0102(7)
N1 0.0156(4) 0.0153(5) 0.0148(5) -0.0012(4) 0.0073(4) -0.0004(4)
N2 0.0191(5) 0.0145(5) 0.0178(5) -0.0006(4) 0.0078(4) -0.0007(4)
N3 0.0173(5) 0.0162(5) 0.0188(5) -0.0008(4) 0.0102(4) -0.0012(4)
N4 0.0223(5) 0.0203(5) 0.0178(5) -0.0016(4) 0.0113(4) 0.0019(4)
S1 0.02953(18) 0.02559(18) 0.01767(16) 0.00163(13) 0.00081(14) -0.00791(14)
S2 0.01972(14) 0.02316(16) 0.02305(16) -0.00052(13) 0.01222(13) 0.00607(12)
S3 0.0403(2) 0.0378(2) 0.02532(18) 0.00503(16) 0.02465(17) 0.00721(17)
Cl1 0.0496(2) 0.01274(14) 0.02364(17) 0.00125(12) 0.01082(16) -0.00279(14)
Cl2 0.01769(12) 0.01773(14) 0.01816(13) -0.00108(11) 0.00871(11) 0.00120(10)
Fe1 0.01809(8) 0.01145(8) 0.01578(8) 0.00062(6) 0.00898(7) 0.00165(6)

loop_
_atom_type_symbol
_atom_type_description
_atom_type_scat_dispersion_real
_atom_type_scat_dispersion_imag
_atom_type_scat_source
C C 0.0033 0.0016 'International Tables Vol C Tables 4.2.6.8 and 6.1.1.4'
H H 0.0000 0.0000 'International Tables Vol C Tables 4.2.6.8 and 6.1.1.4'
N N 0.0061 0.0033 'International Tables Vol C Tables 4.2.6.8 and 6.1.1.4'
S S 0.1246 0.1234 'International Tables Vol C Tables 4.2.6.8 and 6.1.1.4'
Cl Cl 0.1484 0.1585 'International Tables Vol C Tables 4.2.6.8 and 6.1.1.4'
Fe Fe 0.3463 0.8444 'International Tables Vol C Tables 4.2.6.8 and 6.1.1.4'

loop_
_geom_angle_atom_site_label_1
_geom_angle_atom_site_label_2
_geom_angle_atom_site_label_3
_geom_angle
N1 C1 C2 111.82(11)
N1 C1 H1A 109.3
C2 C1 H1A 109.3
N1 C1 H1B 109.3
C2 C1 H1B 109.3
H1A C1 H1B 107.9
N2 C2 C1 123.43(12)
N2 C2 S1 113.98(10)
C1 C2 S1 122.52(10)
C4 C3 N2 114.98(13)
C4 C3 H3 122.5
N2 C3 H3 122.5
C3 C4 S1 109.95(11)
C3 C4 H4 125.0
S1 C4 H4 125.0
N1 C5 C6 107.76(10)
N1 C5 H5A 110.2
C6 C5 H5A 110.2
N1 C5 H5B 110.2
C6 C5 H5B 110.2
H5A C5 H5B 108.5
N3 C6 C5 120.97(11)
N3 C6 S2 114.19(10)
C5 C6 S2 124.71(10)
C8 C7 N3 114.74(13)
C8 C7 H7 122.6
N3 C7 H7 122.6
C7 C8 S2 109.99(10)
C7 C8 H8 125.0
S2 C8 H8 125.0
N1 C9 C10 107.85(11)
N1 C9 H9A 110.1
C10 C9 H9A 110.1
N1 C9 H9B 110.1
C10 C9 H9B 110.1
H9A C9 H9B 108.5
N4 C10 C9 120.85(12)
N4 C10 S3 113.32(11)
C9 C10 S3 125.82(11)
C12 C11 N4 114.93(15)
C12 C11 H11 122.5
N4 C11 H11 122.5
C11 C12 S3 109.57(12)
C11 C12 H12 125.2
S3 C12 H12 125.2
C5 N1 C9 113.98(10)
C5 N1 C1 111.15(11)
C9 N1 C1 111.94(11)
C5 N1 Fe1 103.11(8)
C9 N1 Fe1 104.50(8)
C1 N1 Fe1 111.63(8)
C2 N2 C3 111.25(12)
C2 N2 Fe1 118.16(9)
C3 N2 Fe1 130.43(9)
C6 N3 C7 111.20(12)
C6 N3 Fe1 116.37(9)
C7 N3 Fe1 132.40(10)
C10 N4 C11 111.72(12)
C10 N4 Fe1 116.29(9)
C11 N4 Fe1 130.19(11)
C4 S1 C2 89.83(7)
C6 S2 C8 89.88(7)
C12 S3 C10 90.47(8)
N3 Fe1 N4 148.31(5)
N3 Fe1 N2 87.79(4)
N4 Fe1 N2 82.23(4)
N3 Fe1 Cl1 106.12(3)
N4 Fe1 Cl1 104.70(4)
N2 Fe1 Cl1 95.24(3)
N3 Fe1 N1 73.92(4)
N4 Fe1 N1 74.41(4)
N2 Fe1 N1 73.75(4)
Cl1 Fe1 N1 168.99(3)
N3 Fe1 Cl2 89.72(3)
N4 Fe1 Cl2 90.96(3)
N2 Fe1 Cl2 162.54(3)
Cl1 Fe1 Cl2 102.048(14)
N1 Fe1 Cl2 88.96(3)

loop_
_geom_bond_atom_site_label_1
_geom_bond_atom_site_label_2
_geom_bond_distance
C1 N1 1.4808(17)
C1 C2 1.4998(19)
C1 H1A 0.9900
C1 H1B 0.9900
C2 N2 1.3009(17)
C2 S1 1.7232(13)
C3 C4 1.351(2)
C3 N2 1.3849(17)
C3 H3 0.9500
C4 S1 1.7145(16)
C4 H4 0.9500
C5 N1 1.4744(17)
C5 C6 1.5040(18)
C5 H5A 0.9900
C5 H5B 0.9900
C6 N3 1.3132(17)
C6 S2 1.7130(13)
C7 C8 1.360(2)
C7 N3 1.3791(17)
C7 H7 0.9500
C8 S2 1.7174(16)
C8 H8 0.9500
C9 N1 1.4776(17)
C9 C10 1.508(2)
C9 H9A 0.9900
C9 H9B 0.9900
C10 N4 1.3092(19)
C10 S3 1.7169(14)
C11 C12 1.357(2)
C11 N4 1.3790(18)
C11 H11 0.9500
C12 S3 1.713(2)
C12 H12 0.9500
N1 Fe1 2.4166(11)
N2 Fe1 2.2339(12)
N3 Fe1 2.1405(11)
N4 Fe1 2.1709(12)
Cl1 Fe1 2.3151(4)
Cl2 Fe1 2.4860(4)

loop_
_geom_torsion_atom_site_label_1
_geom_torsion_atom_site_label_2
_geom_torsion_atom_site_label_3
_geom_torsion_atom_site_label_4
_geom_torsion
N1 C1 C2 N2 -12.5(2)
N1 C1 C2 S1 170.71(10)
N2 C3 C4 S1 0.16(18)
N1 C5 C6 N3 -34.76(16)
N1 C5 C6 S2 149.56(10)
N3 C7 C8 S2 -0.34(16)
N1 C9 C10 N4 39.57(17)
N1 C9 C10 S3 -138.84(11)
N4 C11 C12 S3 -0.11(19)
C6 C5 N1 C9 155.48(11)
C6 C5 N1 C1 -76.88(13)
C6 C5 N1 Fe1 42.85(11)
C10 C9 N1 C5 -152.84(11)
C10 C9 N1 C1 79.93(13)
C10 C9 N1 Fe1 -41.04(11)
C2 C1 N1 C5 125.60(12)
C2 C1 N1 C9 -105.67(13)
C2 C1 N1 Fe1 11.08(14)
C1 C2 N2 C3 -177.21(13)
S1 C2 N2 C3 -0.17(15)
C1 C2 N2 Fe1 6.76(18)
S1 C2 N2 Fe1 -176.19(6)
C4 C3 N2 C2 0.00(19)
C4 C3 N2 Fe1 175.40(11)
C5 C6 N3 C7 -175.86(12)
S2 C6 N3 C7 0.25(15)
C5 C6 N3 Fe1 2.49(16)
S2 C6 N3 Fe1 178.60(6)
C8 C7 N3 C6 0.07(17)
C8 C7 N3 Fe1 -177.94(10)
C9 C10 N4 C11 -178.85(12)
S3 C10 N4 C11 -0.26(16)
C9 C10 N4 Fe1 -12.56(17)
S3 C10 N4 Fe1 166.04(6)
C12 C11 N4 C10 0.24(19)
C12 C11 N4 Fe1 -163.61(12)
C3 C4 S1 C2 -0.20(13)
N2 C2 S1 C4 0.22(12)
C1 C2 S1 C4 177.30(13)
N3 C6 S2 C8 -0.37(11)
C5 C6 S2 C8 175.56(12)
C7 C8 S2 C6 0.39(11)
C11 C12 S3 C10 -0.02(13)
N4 C10 S3 C12 0.17(12)
C9 C10 S3 C12 178.68(13)
C6 N3 Fe1 N4 19.97(15)
C7 N3 Fe1 N4 -162.11(11)
C6 N3 Fe1 N2 91.30(10)
C7 N3 Fe1 N2 -90.78(12)
C6 N3 Fe1 Cl1 -173.89(9)
C7 N3 Fe1 Cl1 4.04(13)
C6 N3 Fe1 N1 17.57(9)
C7 N3 Fe1 N1 -164.50(13)
C6 N3 Fe1 Cl2 -71.42(10)
C7 N3 Fe1 Cl2 106.50(12)
C10 N4 Fe1 N3 -11.97(15)
C11 N4 Fe1 N3 151.28(11)
C10 N4 Fe1 N2 -84.81(10)
C11 N4 Fe1 N2 78.44(13)
C10 N4 Fe1 Cl1 -178.22(9)
C11 N4 Fe1 Cl1 -14.97(13)
C10 N4 Fe1 N1 -9.59(10)
C11 N4 Fe1 N1 153.66(13)
C10 N4 Fe1 Cl2 79.06(10)
C11 N4 Fe1 Cl2 -117.69(12)
C2 N2 Fe1 N3 -73.72(11)
C3 N2 Fe1 N3 111.15(13)
C2 N2 Fe1 N4 76.12(11)
C3 N2 Fe1 N4 -99.01(13)
C2 N2 Fe1 Cl1 -179.72(10)
C3 N2 Fe1 Cl1 5.15(12)
C2 N2 Fe1 N1 0.17(10)
C3 N2 Fe1 N1 -174.96(13)
C2 N2 Fe1 Cl2 8.31(19)
C3 N2 Fe1 Cl2 -166.82(9)
C5 N1 Fe1 N3 -33.42(8)
C9 N1 Fe1 N3 -152.84(9)
C1 N1 Fe1 N3 85.97(9)
C5 N1 Fe1 N4 147.88(8)
C9 N1 Fe1 N4 28.46(8)
C1 N1 Fe1 N4 -92.72(9)
C5 N1 Fe1 N2 -125.84(8)
C9 N1 Fe1 N2 114.73(9)
C1 N1 Fe1 N2 -6.45(9)
C5 N1 Fe1 Cl1 -125.25(15)
C9 N1 Fe1 Cl1 115.33(15)
C1 N1 Fe1 Cl1 -5.9(2)
C5 N1 Fe1 Cl2 56.59(7)
C9 N1 Fe1 Cl2 -62.83(8)
C1 N1 Fe1 Cl2 175.99(9)
